data_1531707
loop_
_publ_author_name
'Jung, I.H.'
'Auh, K.H.'
'Fukuda, T.'
'Yoshikawa, A.'

_publ_section_title
;
 Growth and structure of A3 Nb Ga3 Si2 O14 (A = Sr, Ca) compounds
;
_journal_name_full 'Journal of Alloys Compd.'
_journal_page_first 149
_journal_page_last 155
_journal_volume 339
_journal_year 2002
_chemical_formula_sum 'Ga3.3 Nb0.7 O14 Si2 Sr3'
_chemical_name_systematic 'Sr3 (Nb0.7 Ga3.3) Si2 O14'
_space_group_IT_number 150
_symmetry_space_group_name_Hall 'P 3 2"'
_symmetry_space_group_name_H-M 'P 3 2 1'
_cell_angle_alpha 90
_cell_angle_beta 90
_cell_angle_gamma 120
_cell_formula_units_Z 1
_cell_length_a 8.282
_cell_length_b 8.282
_cell_length_c 5.073
_cell_volume 301.346
_citation_journal_id_ASTM JALCEU
_cod_data_source_file Jung_JALCEU_2002_487.cif
_cod_data_source_block Ga3.3Nb0.7O14Si2Sr3
_cod_original_cell_volume 301.3463
_cod_database_code 1531707

loop_
_symmetry_equiv_pos_as_xyz
x,y,z
-y,x-y,z
-x+y,-x,z
y,x,-z
-x,-x+y,-z
x-y,-y,-z

loop_
_atom_site_label
_atom_site_type_symbol
_atom_site_fract_x
_atom_site_fract_y
_atom_site_fract_z
_atom_site_occupancy
_atom_site_U_iso_or_equiv
O3 O-2 0.24526 0.05349 0.24021 1 0.0
O2 O-2 0.47378 0.33531 0.70281 1 0.0
Si1 Si+4 0.3333 0.6667 0.5294 1 0.0
Ga1 Ga+3 0 0 0 0.2982 0.0
Ga2 Ga+3 0.74681 0 0.5 1 0.0
O1 O-2 0.3333 0.6667 0.28542 1 0.0
Sr1 Sr+2 0.42976 0 0 1 0.0
Nb1 Nb+5 0 0 0 0.7018 0.0
